data_4087183
loop_
_publ_author_name
'Jia, Xiaofei'
'Zhang, Mengru'
'Li, Maohua'
'Pan, Fan'
'Ding, Kuiling'
'Jia, Li'
'Crandall, Laura A.'
'Engle, James T.'
'Ziegler, Christopher J.'

_publ_section_title
;
 Zwitterionic Nickel(II) Catalysts for CO--Ethylene Alternating
 Copolymerization
;
_journal_issue 6
_journal_name_full Organometallics
_journal_page_first 1122
_journal_paper_doi 10.1021/acs.organomet.6b00932
_journal_volume 36
_journal_year 2017
_chemical_formula_sum 'C50 H52 B Cl2 F6 Li Ni O2 P2'
_chemical_formula_weight 1008.21
_space_group_crystal_system triclinic
_space_group_IT_number 2
_space_group_name_Hall '-P 1'
_space_group_name_H-M_alt 'P -1'
_symmetry_space_group_name_Hall '-P 1'
_symmetry_space_group_name_H-M 'P -1'
_atom_sites_solution_hydrogens geom
_audit_creation_method SHELXL-2014/7
_cell_angle_alpha 103.526(6)
_cell_angle_beta 94.288(6)
_cell_angle_gamma 113.247(4)
_cell_formula_units_Z 2
_cell_length_a 11.9569(9)
_cell_length_b 14.1900(9)
_cell_length_c 16.1234(17)
_cell_measurement_reflns_used 9954
_cell_measurement_temperature 100(2)
_cell_measurement_theta_max 63.14
_cell_measurement_theta_min 2.87
_cell_volume 2400.7(4)
_computing_cell_refinement 'Bruker SAINT'
_computing_data_collection 'Bruker APEX2'
_computing_data_reduction 'Bruker SAINT'
_computing_molecular_graphics 'Bruker SHELXTL'
_computing_publication_material 'Bruker SHELXTL'
_computing_structure_refinement 'SHELXL-2014/7 (Sheldrick, 2014)'
_computing_structure_solution 'SHELXS-97 (Sheldrick, 2008)'
_diffrn_ambient_temperature 100(2)
_diffrn_measured_fraction_theta_full 0.945
_diffrn_measured_fraction_theta_max 0.945
_diffrn_measurement_device_type 'Bruker APEX-II CCD'
_diffrn_measurement_method '\f and \w scans'
_diffrn_radiation_type CuK\a
_diffrn_radiation_wavelength 1.54178
_diffrn_reflns_av_R_equivalents 0.0480
_diffrn_reflns_av_unetI/netI 0.0443
_diffrn_reflns_Laue_measured_fraction_full 0.945
_diffrn_reflns_Laue_measured_fraction_max 0.945
_diffrn_reflns_limit_h_max 13
_diffrn_reflns_limit_h_min -13
_diffrn_reflns_limit_k_max 16
_diffrn_reflns_limit_k_min -16
_diffrn_reflns_limit_l_max 18
_diffrn_reflns_limit_l_min -18
_diffrn_reflns_number 41450
_diffrn_reflns_point_group_measured_fraction_full 0.945
_diffrn_reflns_point_group_measured_fraction_max 0.945
_diffrn_reflns_theta_full 63.516
_diffrn_reflns_theta_max 63.516
_diffrn_reflns_theta_min 2.869
_exptl_absorpt_coefficient_mu 2.764
_exptl_absorpt_correction_T_max 0.7523
_exptl_absorpt_correction_T_min 0.6495
_exptl_absorpt_correction_type multi-scan
_exptl_absorpt_process_details SADABS
_exptl_crystal_colour yellow
_exptl_crystal_density_diffrn 1.395
_exptl_crystal_density_meas ?
_exptl_crystal_description block
_exptl_crystal_F_000 1044
_exptl_crystal_size_max 0.198
_exptl_crystal_size_mid 0.156
_exptl_crystal_size_min 0.105
_refine_diff_density_max 1.617
_refine_diff_density_min -0.660
_refine_diff_density_rms 0.148
_refine_ls_extinction_method none
_refine_ls_goodness_of_fit_ref 1.027
_refine_ls_hydrogen_treatment constr
_refine_ls_matrix_type full
_refine_ls_number_parameters 590
_refine_ls_number_reflns 7445
_refine_ls_number_restraints 0
_refine_ls_restrained_S_all 1.027
_refine_ls_R_factor_all 0.0964
_refine_ls_R_factor_gt 0.0635
_refine_ls_shift/su_max 0.002
_refine_ls_shift/su_mean 0.001
_refine_ls_structure_factor_coef Fsqd
_refine_ls_weighting_details 'w=1/[\s^2^(Fo^2^)+(0.2000P)^2^] where P=(Fo^2^+2Fc^2^)/3'
_refine_ls_weighting_scheme calc
_refine_ls_wR_factor_gt 0.2001
_refine_ls_wR_factor_ref 0.2428
_reflns_Friedel_coverage 0.000
_reflns_number_gt 5841
_reflns_number_total 7445
_reflns_threshold_expression 'I > 2\s(I)'
_cod_data_source_file om6b00932_si_002.cif
_cod_data_source_block 11
_cod_depositor_comments
;
The following automatic conversions were performed:

'_exptl_crystal_density_meas' value 'not measured' was changed to '?'
- the value is perceived as not measured.

Automatic conversion script
Id: cif_fix_values 4973 2017-02-22 13:04:09Z antanas 

 Adding full bibliography for 4087179--4087183.cif.
;
_cod_database_code 4087183
_shelx_shelxl_version_number 2014/7
_shelx_space_group_comment
; 
The symmetry employed for this shelxl refinement is uniquely defined 
by the following loop, which should always be used as a source of 
symmetry information in preference to the above space-group names. 
They are only intended as comments. 
;

loop_
_space_group_symop_operation_xyz
'x, y, z'
'-x, -y, -z'

loop_
_atom_site_label
_atom_site_type_symbol
_atom_site_fract_x
_atom_site_fract_y
_atom_site_fract_z
_atom_site_U_iso_or_equiv
_atom_site_adp_type
_atom_site_occupancy
_atom_site_site_symmetry_order
_atom_site_calc_flag
_atom_site_refinement_flags_posn
_atom_site_refinement_flags_adp
B1 B 0.1429(5) 0.9309(3) 0.6522(3) 0.0283(11) Uani 1 1 d . .
C1 C 0.1802(4) 0.7179(3) 0.4566(2) 0.0252(9) Uani 1 1 d . .
C2 C 0.0850(4) 0.6999(3) 0.3913(2) 0.0267(10) Uani 1 1 d . .
C3 C 0.0116(4) 0.7545(3) 0.4081(3) 0.0309(10) Uani 1 1 d . .
H3 H -0.0527 0.7443 0.3640 0.037 Uiso 1 1 calc R U
C4 C 0.0326(4) 0.8242(3) 0.4899(3) 0.0298(10) Uani 1 1 d . .
H4 H -0.0185 0.8611 0.5001 0.036 Uiso 1 1 calc R U
C5 C 0.1264(4) 0.8431(3) 0.5587(2) 0.0271(10) Uani 1 1 d . .
C6 C 0.1979(4) 0.7868(3) 0.5393(2) 0.0270(10) Uani 1 1 d . .
H6 H 0.2610 0.7954 0.5836 0.032 Uiso 1 1 calc R U
C7 C -0.0945(4) 0.4999(3) 0.2731(2) 0.0282(10) Uani 1 1 d . .
C8 C -0.1921(4) 0.5239(3) 0.2504(3) 0.0305(10) Uani 1 1 d . .
H8 H -0.1760 0.5907 0.2398 0.037 Uiso 1 1 calc R U
C9 C -0.3130(4) 0.4504(3) 0.2431(3) 0.0346(11) Uani 1 1 d . .
H9 H -0.3800 0.4673 0.2285 0.042 Uiso 1 1 calc R U
C10 C -0.3364(5) 0.3516(3) 0.2575(3) 0.0340(11) Uani 1 1 d . .
H10 H -0.4192 0.3011 0.2526 0.041 Uiso 1 1 calc R U
C11 C -0.2393(5) 0.3275(3) 0.2786(3) 0.0366(12) Uani 1 1 d . .
H11 H -0.2554 0.2598 0.2875 0.044 Uiso 1 1 calc R U
C12 C -0.1173(4) 0.4016(3) 0.2870(2) 0.0333(11) Uani 1 1 d . .
H12 H -0.0504 0.3849 0.3021 0.040 Uiso 1 1 calc R U
C13 C 0.0663(4) 0.6635(3) 0.2039(3) 0.0300(10) Uani 1 1 d . .
C14 C 0.1318(5) 0.7731(3) 0.2195(3) 0.0390(12) Uani 1 1 d . .
H14 H 0.1728 0.8175 0.2766 0.047 Uiso 1 1 calc R U
C15 C 0.1369(5) 0.8174(4) 0.1509(3) 0.0446(13) Uani 1 1 d . .
H15 H 0.1824 0.8924 0.1612 0.054 Uiso 1 1 calc R U
C16 C 0.0766(6) 0.7535(4) 0.0679(3) 0.0517(15) Uani 1 1 d . .
H16 H 0.0802 0.7844 0.0213 0.062 Uiso 1 1 calc R U
C17 C 0.0109(5) 0.6442(4) 0.0526(3) 0.0471(13) Uani 1 1 d . .
H17 H -0.0304 0.6001 -0.0045 0.057 Uiso 1 1 calc R U
C18 C 0.0052(5) 0.5991(4) 0.1203(3) 0.0377(11) Uani 1 1 d . .
H18 H -0.0405 0.5241 0.1097 0.045 Uiso 1 1 calc R U
C19 C 0.4348(4) 0.7630(3) 0.4348(3) 0.0310(10) Uani 1 1 d . .
H19 H 0.4926 0.7289 0.4206 0.037 Uiso 1 1 calc R U
C20 C 0.4896(4) 0.8420(4) 0.5254(3) 0.0418(12) Uani 1 1 d . .
H20A H 0.5741 0.8930 0.5263 0.063 Uiso 1 1 calc R U
H20B H 0.4914 0.8029 0.5678 0.063 Uiso 1 1 calc R U
H20C H 0.4385 0.8809 0.5402 0.063 Uiso 1 1 calc R U
C21 C 0.4311(5) 0.8220(4) 0.3669(3) 0.0451(12) Uani 1 1 d . .
H21A H 0.3810 0.8618 0.3815 0.068 Uiso 1 1 calc R U
H21B H 0.3944 0.7699 0.3094 0.068 Uiso 1 1 calc R U
H21C H 0.5156 0.8719 0.3664 0.068 Uiso 1 1 calc R U
C22 C 0.2929(4) 0.5879(3) 0.5078(3) 0.0297(10) Uani 1 1 d . .
H22 H 0.3027 0.6391 0.5652 0.036 Uiso 1 1 calc R U
C23 C 0.1704(5) 0.4888(3) 0.4958(3) 0.0377(11) Uani 1 1 d . .
H23A H 0.1580 0.4358 0.4406 0.056 Uiso 1 1 calc R U
H23B H 0.1015 0.5098 0.4956 0.056 Uiso 1 1 calc R U
H23C H 0.1735 0.4576 0.5437 0.056 Uiso 1 1 calc R U
C24 C 0.4037(5) 0.5606(4) 0.5121(3) 0.0397(12) Uani 1 1 d . .
H24A H 0.4069 0.5307 0.5607 0.060 Uiso 1 1 calc R U
H24B H 0.4800 0.6257 0.5206 0.060 Uiso 1 1 calc R U
H24C H 0.3956 0.5079 0.4578 0.060 Uiso 1 1 calc R U
C25 C 0.1995(4) 1.0516(3) 0.6414(3) 0.0280(10) Uani 1 1 d . .
C26 C 0.2098(4) 1.0764(3) 0.5622(3) 0.0286(10) Uani 1 1 d . .
H26 H 0.1852 1.0193 0.5102 0.034 Uiso 1 1 calc R U
C27 C 0.2546(4) 1.1816(3) 0.5563(3) 0.0288(10) Uani 1 1 d . .
H27 H 0.2590 1.1953 0.5014 0.035 Uiso 1 1 calc R U
C28 C 0.2919(4) 1.2641(3) 0.6310(3) 0.0299(10) Uani 1 1 d . .
C29 C 0.2875(4) 1.2436(3) 0.7101(3) 0.0320(11) Uani 1 1 d . .
C30 C 0.2411(4) 1.1396(3) 0.7164(3) 0.0315(10) Uani 1 1 d . .
H30 H 0.2373 1.1278 0.7719 0.038 Uiso 1 1 calc R U
C31 C 0.0017(4) 0.8976(3) 0.6725(2) 0.0284(10) Uani 1 1 d . .
C32 C -0.0627(4) 0.9607(3) 0.6718(3) 0.0307(11) Uani 1 1 d . .
H32 H -0.0217 1.0302 0.6649 0.037 Uiso 1 1 calc R U
C33 C -0.1847(4) 0.9239(3) 0.6810(3) 0.0317(11) Uani 1 1 d . .
C34 C -0.2480(4) 0.8237(3) 0.6911(3) 0.0335(11) Uani 1 1 d . .
C35 C -0.1894(5) 0.7585(3) 0.6924(3) 0.0393(12) Uani 1 1 d . .
H35 H -0.2320 0.6893 0.6994 0.047 Uiso 1 1 calc R U
C36 C -0.0677(5) 0.7954(3) 0.6833(3) 0.0383(12) Uani 1 1 d . .
H36 H -0.0274 0.7498 0.6844 0.046 Uiso 1 1 calc R U
C37 C 0.2382(4) 0.9293(3) 0.7307(3) 0.0305(11) Uani 1 1 d . .
C38 C 0.2052(5) 0.9069(3) 0.8081(3) 0.0361(11) Uani 1 1 d . .
H38 H 0.1231 0.8914 0.8175 0.043 Uiso 1 1 calc R U
C39 C 0.2912(6) 0.9072(4) 0.8707(3) 0.0448(13) Uani 1 1 d . .
C40 C 0.4091(5) 0.9279(4) 0.8596(3) 0.0426(13) Uani 1 1 d . .
C41 C 0.4472(5) 0.9533(3) 0.7855(3) 0.0388(12) Uani 1 1 d . .
H41 H 0.5298 0.9695 0.7771 0.047 Uiso 1 1 calc R U
C42 C 0.3600(4) 0.9543(3) 0.7235(3) 0.0309(11) Uani 1 1 d . .
H42 H 0.3863 0.9735 0.6733 0.037 Uiso 1 1 calc R U
C43 C 0.3402(9) 0.2660(5) 0.1125(4) 0.089(3) Uani 1 1 d . .
H43A H 0.3362 0.2892 0.1746 0.107 Uiso 1 1 calc R U
H43B H 0.4187 0.2585 0.1083 0.107 Uiso 1 1 calc R U
C44 C 0.2353(11) 0.1649(7) 0.0690(6) 0.121(4) Uani 1 1 d . .
H44A H 0.2531 0.1037 0.0737 0.145 Uiso 1 1 calc R U
H44B H 0.1603 0.1599 0.0936 0.145 Uiso 1 1 calc R U
C45 C 0.2194(9) 0.1679(6) -0.0239(5) 0.091(2) Uani 1 1 d . .
H45A H 0.1309 0.1307 -0.0520 0.109 Uiso 1 1 calc R U
H45B H 0.2659 0.1333 -0.0576 0.109 Uiso 1 1 calc R U
C46 C 0.2697(8) 0.2832(6) -0.0188(4) 0.084(2) Uani 1 1 d . .
H46A H 0.3273 0.2993 -0.0598 0.100 Uiso 1 1 calc R U
H46B H 0.2015 0.3028 -0.0338 0.100 Uiso 1 1 calc R U
C47 C 0.3461(6) 0.5726(5) -0.0126(3) 0.0637(17) Uani 1 1 d . .
H47A H 0.2720 0.5067 -0.0449 0.076 Uiso 1 1 calc R U
H47B H 0.4188 0.5716 -0.0377 0.076 Uiso 1 1 calc R U
C48 C 0.3280(7) 0.6705(5) -0.0182(4) 0.0682(18) Uani 1 1 d . .
H48A H 0.3598 0.6943 -0.0681 0.082 Uiso 1 1 calc R U
H48B H 0.2394 0.6565 -0.0235 0.082 Uiso 1 1 calc R U
C49 C 0.4031(7) 0.7525(5) 0.0671(4) 0.0657(17) Uani 1 1 d . .
H49A H 0.4911 0.7896 0.0630 0.079 Uiso 1 1 calc R U
H49B H 0.3697 0.8062 0.0853 0.079 Uiso 1 1 calc R U
C50 C 0.3884(8) 0.6864(5) 0.1275(4) 0.074(2) Uani 1 1 d . .
H50A H 0.4644 0.7173 0.1723 0.089 Uiso 1 1 calc R U
H50B H 0.3180 0.6844 0.1569 0.089 Uiso 1 1 calc R U
Cl1 Cl 0.11498(12) 0.42204(9) 0.16875(7) 0.0435(4) Uani 1 1 d . .
Cl2 Cl 0.38202(11) 0.52653(8) 0.28840(6) 0.0353(3) Uani 1 1 d . .
F1 F 0.3331(2) 1.36622(17) 0.62651(16) 0.0389(7) Uani 1 1 d . .
F2 F 0.3265(3) 1.32699(18) 0.78368(15) 0.0430(7) Uani 1 1 d . .
F3 F -0.2486(3) 0.9852(2) 0.67768(18) 0.0449(7) Uani 1 1 d . .
F4 F -0.3686(3) 0.7909(2) 0.70009(17) 0.0442(7) Uani 1 1 d . .
F5 F 0.2586(4) 0.8852(3) 0.9450(2) 0.0768(11) Uani 1 1 d . .
F6 F 0.4879(3) 0.9203(3) 0.92024(18) 0.0593(9) Uani 1 1 d . .
Li1 Li 0.3167(10) 0.4667(8) 0.1348(6) 0.060(3) Uani 1 1 d . .
Ni1 Ni 0.20928(7) 0.54835(5) 0.29408(4) 0.0288(3) Uani 1 1 d . .
O1 O 0.3348(4) 0.3431(3) 0.0703(2) 0.0676(12) Uani 1 1 d . .
O2 O 0.3654(5) 0.5784(3) 0.0775(2) 0.0692(12) Uani 1 1 d . .
P1 P 0.06406(10) 0.60064(8) 0.29077(6) 0.0272(3) Uani 1 1 d . .
P2 P 0.28199(10) 0.65427(7) 0.42463(6) 0.0255(3) Uani 1 1 d . .

loop_
_atom_site_aniso_label
_atom_site_aniso_U_11
_atom_site_aniso_U_22
_atom_site_aniso_U_33
_atom_site_aniso_U_23
_atom_site_aniso_U_13
_atom_site_aniso_U_12
B1 0.036(3) 0.024(2) 0.025(2) 0.0058(18) 0.003(2) 0.014(2)
C1 0.028(3) 0.0238(18) 0.026(2) 0.0093(15) 0.0043(18) 0.0128(17)
C2 0.030(3) 0.0215(18) 0.025(2) 0.0057(15) 0.0038(18) 0.0079(17)
C3 0.031(3) 0.029(2) 0.029(2) 0.0059(17) -0.0049(19) 0.0131(19)
C4 0.031(3) 0.029(2) 0.032(2) 0.0065(17) 0.0062(19) 0.0161(19)
C5 0.033(3) 0.0229(18) 0.026(2) 0.0081(16) 0.0045(18) 0.0119(18)
C6 0.029(3) 0.0237(18) 0.025(2) 0.0088(16) 0.0017(18) 0.0079(17)
C7 0.037(3) 0.0239(19) 0.0193(19) 0.0036(15) 0.0010(18) 0.0108(18)
C8 0.036(3) 0.0259(19) 0.026(2) 0.0044(16) 0.0012(19) 0.0117(19)
C9 0.034(3) 0.033(2) 0.030(2) 0.0034(17) -0.001(2) 0.012(2)
C10 0.037(3) 0.031(2) 0.023(2) 0.0034(17) 0.0018(19) 0.0067(19)
C11 0.051(3) 0.024(2) 0.026(2) 0.0047(17) 0.000(2) 0.010(2)
C12 0.044(3) 0.030(2) 0.024(2) 0.0063(17) -0.0021(19) 0.015(2)
C13 0.035(3) 0.035(2) 0.026(2) 0.0105(17) 0.0069(19) 0.018(2)
C14 0.044(3) 0.035(2) 0.036(2) 0.0128(19) 0.002(2) 0.014(2)
C15 0.053(4) 0.040(2) 0.042(3) 0.021(2) 0.011(2) 0.016(2)
C16 0.077(4) 0.058(3) 0.035(3) 0.028(2) 0.020(3) 0.034(3)
C17 0.064(4) 0.054(3) 0.026(2) 0.012(2) 0.005(2) 0.029(3)
C18 0.045(3) 0.041(2) 0.027(2) 0.0082(19) 0.003(2) 0.021(2)
C19 0.029(3) 0.033(2) 0.028(2) 0.0065(17) 0.0041(19) 0.0129(19)
C20 0.031(3) 0.039(2) 0.043(3) -0.002(2) 0.000(2) 0.011(2)
C21 0.042(3) 0.040(2) 0.050(3) 0.021(2) 0.012(2) 0.009(2)
C22 0.036(3) 0.032(2) 0.024(2) 0.0093(16) 0.0025(18) 0.0175(19)
C23 0.038(3) 0.038(2) 0.044(3) 0.023(2) 0.013(2) 0.017(2)
C24 0.051(3) 0.047(3) 0.035(2) 0.018(2) 0.007(2) 0.031(2)
C25 0.028(3) 0.029(2) 0.028(2) 0.0071(17) 0.0032(18) 0.0140(19)
C26 0.026(3) 0.031(2) 0.028(2) 0.0048(16) 0.0037(18) 0.0132(18)
C27 0.026(3) 0.035(2) 0.027(2) 0.0083(17) 0.0045(18) 0.0148(19)
C28 0.024(3) 0.027(2) 0.041(2) 0.0120(18) 0.0047(19) 0.0134(18)
C29 0.037(3) 0.027(2) 0.030(2) 0.0027(17) -0.0006(19) 0.0156(19)
C30 0.040(3) 0.028(2) 0.028(2) 0.0074(17) 0.0026(19) 0.017(2)
C31 0.035(3) 0.0273(19) 0.022(2) 0.0058(16) 0.0053(18) 0.0128(19)
C32 0.036(3) 0.0270(19) 0.026(2) 0.0069(16) 0.0017(19) 0.0115(19)
C33 0.037(3) 0.034(2) 0.027(2) 0.0067(17) 0.0058(19) 0.020(2)
C34 0.030(3) 0.037(2) 0.029(2) 0.0073(18) 0.0068(19) 0.011(2)
C35 0.040(3) 0.030(2) 0.044(3) 0.0100(19) 0.007(2) 0.011(2)
C36 0.047(3) 0.030(2) 0.041(2) 0.0091(19) 0.011(2) 0.020(2)
C37 0.039(3) 0.0216(18) 0.027(2) 0.0005(16) -0.0004(19) 0.0133(19)
C38 0.037(3) 0.039(2) 0.033(2) 0.0104(19) 0.009(2) 0.017(2)
C39 0.062(4) 0.049(3) 0.024(2) 0.013(2) 0.005(2) 0.023(3)
C40 0.049(4) 0.043(2) 0.029(2) 0.0047(19) -0.010(2) 0.020(2)
C41 0.043(3) 0.028(2) 0.034(2) 0.0016(18) -0.006(2) 0.011(2)
C42 0.039(3) 0.0238(19) 0.027(2) 0.0067(16) 0.0024(19) 0.0114(19)
C43 0.149(8) 0.073(4) 0.051(4) 0.022(3) -0.003(4) 0.055(5)
C44 0.161(10) 0.083(5) 0.085(6) 0.032(5) 0.011(6) 0.017(6)
C45 0.121(7) 0.070(4) 0.070(4) 0.005(3) 0.007(4) 0.041(5)
C46 0.111(7) 0.105(5) 0.045(3) 0.009(3) 0.004(4) 0.064(5)
C47 0.072(5) 0.067(4) 0.037(3) 0.015(3) 0.007(3) 0.015(3)
C48 0.089(5) 0.078(4) 0.041(3) 0.020(3) 0.009(3) 0.038(4)
C49 0.066(5) 0.061(3) 0.060(4) 0.012(3) 0.009(3) 0.019(3)
C50 0.097(6) 0.076(4) 0.048(3) 0.005(3) 0.002(3) 0.044(4)
Cl1 0.0510(8) 0.0480(6) 0.0285(6) -0.0055(5) -0.0064(5) 0.0296(6)
Cl2 0.0366(7) 0.0398(6) 0.0301(5) 0.0035(4) 0.0030(5) 0.0208(5)
F1 0.0460(17) 0.0258(12) 0.0420(14) 0.0101(10) 0.0009(12) 0.0133(11)
F2 0.063(2) 0.0299(12) 0.0319(13) 0.0009(10) -0.0040(13) 0.0226(13)
F3 0.0410(18) 0.0375(13) 0.0585(17) 0.0118(12) 0.0040(13) 0.0211(13)
F4 0.0360(18) 0.0471(15) 0.0513(16) 0.0183(13) 0.0128(13) 0.0165(13)
F5 0.081(3) 0.108(3) 0.0462(18) 0.0360(19) 0.0110(17) 0.038(2)
F6 0.065(2) 0.0720(19) 0.0389(15) 0.0167(14) -0.0136(14) 0.0303(17)
Li1 0.070(7) 0.071(6) 0.044(5) 0.009(4) 0.006(5) 0.040(6)
Ni1 0.0344(5) 0.0294(4) 0.0225(4) 0.0034(3) -0.0004(3) 0.0167(4)
O1 0.091(3) 0.081(3) 0.043(2) 0.0099(19) 0.003(2) 0.055(3)
O2 0.095(4) 0.074(3) 0.044(2) 0.0152(19) 0.004(2) 0.043(3)
P1 0.0329(7) 0.0263(5) 0.0212(5) 0.0040(4) -0.0015(5) 0.0140(5)
P2 0.0285(7) 0.0253(5) 0.0225(5) 0.0058(4) 0.0009(4) 0.0126(5)

loop_
_atom_type_symbol
_atom_type_description
_atom_type_scat_dispersion_real
_atom_type_scat_dispersion_imag
_atom_type_scat_source
C C 0.0181 0.0091 'International Tables Vol C Tables 4.2.6.8 and 6.1.1.4'
H H 0.0000 0.0000 'International Tables Vol C Tables 4.2.6.8 and 6.1.1.4'
Ni Ni -3.0029 0.5091 'International Tables Vol C Tables 4.2.6.8 and 6.1.1.4'
P P 0.2955 0.4335 'International Tables Vol C Tables 4.2.6.8 and 6.1.1.4'
Cl Cl 0.3639 0.7018 'International Tables Vol C Tables 4.2.6.8 and 6.1.1.4'
B B 0.0090 0.0039 'International Tables Vol C Tables 4.2.6.8 and 6.1.1.4'
Li Li 0.0008 0.0003 'International Tables Vol C Tables 4.2.6.8 and 6.1.1.4'
O O 0.0492 0.0322 'International Tables Vol C Tables 4.2.6.8 and 6.1.1.4'
F F 0.0727 0.0534 'International Tables Vol C Tables 4.2.6.8 and 6.1.1.4'

loop_
_geom_angle_atom_site_label_1
_geom_angle_atom_site_label_2
_geom_angle_atom_site_label_3
_geom_angle
C31 B1 C37 112.3(4)
C31 B1 C5 104.8(3)
C37 B1 C5 112.3(3)
C31 B1 C25 110.3(3)
C37 B1 C25 107.5(3)
C5 B1 C25 109.7(3)
C2 C1 C6 120.3(4)
C2 C1 P2 115.7(3)
C6 C1 P2 123.9(3)
C3 C2 C1 119.0(3)
C3 C2 P1 125.2(3)
C1 C2 P1 115.7(3)
C4 C3 C2 119.7(4)
C3 C4 C5 123.2(4)
C6 C5 C4 115.4(3)
C6 C5 B1 126.7(4)
C4 C5 B1 117.9(4)
C5 C6 C1 122.3(4)
C12 C7 C8 120.3(4)
C12 C7 P1 119.9(3)
C8 C7 P1 119.7(3)
C9 C8 C7 120.0(4)
C10 C9 C8 119.9(4)
C9 C10 C11 119.9(4)
C10 C11 C12 120.5(4)
C7 C12 C11 119.5(4)
C18 C13 C14 120.0(4)
C18 C13 P1 118.9(3)
C14 C13 P1 121.0(3)
C15 C14 C13 119.4(4)
C16 C15 C14 120.6(4)
C15 C16 C17 119.9(4)
C18 C17 C16 120.1(4)
C13 C18 C17 120.0(4)
C21 C19 C20 110.6(4)
C21 C19 P2 110.1(3)
C20 C19 P2 115.0(3)
C24 C22 C23 111.7(3)
C24 C22 P2 114.2(3)
C23 C22 P2 109.7(3)
C30 C25 C26 115.9(4)
C30 C25 B1 118.8(4)
C26 C25 B1 125.3(3)
C27 C26 C25 123.0(4)
C26 C27 C28 118.7(4)
F1 C28 C27 119.6(4)
F1 C28 C29 120.2(3)
C27 C28 C29 120.2(4)
C30 C29 C28 121.4(4)
C30 C29 F2 119.4(4)
C28 C29 F2 119.2(4)
C29 C30 C25 120.8(4)
C32 C31 B1 123.8(4)
C32 C31 C36 115.1(4)
B1 C31 C36 120.8(4)
C31 C32 C33 121.0(4)
F3 C33 C32 120.6(4)
F3 C33 C34 117.8(4)
C32 C33 C34 121.6(4)
C35 C34 F4 120.6(4)
C35 C34 C33 120.0(5)
F4 C34 C33 119.4(4)
C34 C35 C36 118.3(4)
C35 C36 C31 124.0(4)
C42 C37 C38 115.9(4)
C42 C37 B1 119.7(4)
C38 C37 B1 124.4(4)
C37 C38 C39 120.6(5)
C40 C39 F5 118.0(4)
C40 C39 C38 121.7(5)
F5 C39 C38 120.3(5)
C41 C40 C39 119.9(4)
C41 C40 F6 120.5(5)
C39 C40 F6 119.5(5)
C41 C40 C42 31.3(3)
C39 C40 C42 88.6(3)
F6 C40 C42 151.7(4)
C40 C41 C42 117.7(5)
C37 C42 C41 124.1(4)
C37 C42 C40 93.1(3)
C41 C42 C40 31.0(3)
O1 C43 C44 107.4(6)
O1 C43 Li1 34.9(3)
C44 C43 Li1 120.3(7)
C45 C44 C43 103.0(7)
C44 C45 C46 105.2(6)
O1 C46 C45 107.2(5)
O2 C47 C48 107.0(5)
C49 C48 C47 102.9(5)
C50 C49 C48 102.7(5)
O2 C50 C49 108.2(5)
Ni1 Cl1 Li1 86.0(2)
Ni1 Cl2 Li1 86.2(3)
O1 Li1 O2 111.4(5)
O1 Li1 Cl2 118.6(4)
O2 Li1 Cl2 115.2(5)
O1 Li1 Cl1 112.1(5)
O2 Li1 Cl1 112.8(4)
Cl2 Li1 Cl1 83.8(3)
O1 Li1 C43 25.4(2)
O2 Li1 C43 135.0(5)
Cl2 Li1 C43 95.1(3)
Cl1 Li1 C43 102.3(4)
P1 Ni1 P2 87.53(4)
P1 Ni1 Cl2 167.20(6)
P2 Ni1 Cl2 91.39(4)
P1 Ni1 Cl1 91.22(4)
P2 Ni1 Cl1 171.35(6)
Cl2 Ni1 Cl1 91.70(5)
C43 O1 C46 106.6(5)
C43 O1 Li1 119.8(5)
C46 O1 Li1 122.8(4)
C47 O2 C50 107.6(4)
C47 O2 Li1 130.8(5)
C50 O2 Li1 118.3(5)
C7 P1 C13 104.88(19)
C7 P1 C2 105.6(2)
C13 P1 C2 106.98(18)
C7 P1 Ni1 117.65(13)
C13 P1 Ni1 110.45(15)
C2 P1 Ni1 110.64(14)
C1 P2 C19 106.25(19)
C1 P2 C22 105.10(19)
C19 P2 C22 107.81(19)
C1 P2 Ni1 109.78(13)
C19 P2 Ni1 112.66(14)
C22 P2 Ni1 114.64(13)

loop_
_geom_bond_atom_site_label_1
_geom_bond_atom_site_label_2
_geom_bond_distance
B1 C31 1.644(7)
B1 C37 1.649(6)
B1 C5 1.657(6)
B1 C25 1.631(6)
C1 C2 1.392(5)
C1 C6 1.401(6)
C1 P2 1.818(4)
C2 C3 1.385(6)
C2 P1 1.807(4)
C3 C4 1.386(6)
C4 C5 1.413(6)
C5 C6 1.389(6)
C7 C12 1.388(5)
C7 C8 1.386(6)
C7 P1 1.819(5)
C8 C9 1.386(7)
C9 C10 1.396(6)
C10 C11 1.375(7)
C11 C12 1.394(7)
C13 C18 1.391(6)
C13 C14 1.386(6)
C13 P1 1.825(4)
C14 C15 1.387(6)
C15 C16 1.381(7)
C16 C17 1.383(7)
C17 C18 1.380(6)
C19 C21 1.534(6)
C19 C20 1.527(6)
C19 P2 1.832(5)
C22 C24 1.522(6)
C22 C23 1.538(6)
C22 P2 1.835(4)
C25 C30 1.408(6)
C25 C26 1.404(6)
C26 C27 1.403(6)
C27 C28 1.366(6)
C28 F1 1.357(4)
C28 C29 1.373(6)
C29 C30 1.389(6)
C29 F2 1.360(5)
C31 C32 1.393(6)
C31 C36 1.419(6)
C32 C33 1.375(7)
C33 F3 1.373(5)
C33 C34 1.377(6)
C34 C35 1.366(6)
C34 F4 1.361(6)
C35 C36 1.371(7)
C37 C42 1.377(7)
C37 C38 1.405(6)
C38 C39 1.384(6)
C39 C40 1.357(7)
C39 F5 1.354(6)
C40 C41 1.385(7)
C40 F6 1.359(5)
C40 C42 2.380(6)
C41 C42 1.395(6)
C43 O1 1.437(7)
C43 C44 1.449(11)
C43 Li1 2.913(12)
C44 C45 1.510(10)
C45 C46 1.482(10)
C46 O1 1.459(7)
C47 O2 1.431(6)
C47 C48 1.509(9)
C48 C49 1.514(8)
C49 C50 1.477(9)
C50 O2 1.458(7)
Cl1 Ni1 2.2220(11)
Cl1 Li1 2.381(12)
Cl2 Ni1 2.2113(13)
Cl2 Li1 2.380(9)
Li1 O1 1.919(10)
Li1 O2 1.935(12)
Ni1 P1 2.1424(12)
Ni1 P2 2.1588(11)
